data_1550047
loop_
_publ_author_name
'Randall McClain, K.'
'Gould, Colin A.'
'Chakarawet, Khetpakorn'
'Teat, Simon J.'
'Groshens, Thomas J.'
'Long, Jeffrey R.'
'Harvey, Benjamin G.'

_publ_section_title
;
 High-temperature magnetic blocking and magneto-structural correlations in
 a series of dysprosium(iii) metallocenium single-molecule magnets.
;
_journal_issue 45
_journal_name_full 'Chemical science'
_journal_page_first 8492
_journal_page_last 8503
_journal_paper_doi 10.1039/c8sc03907k
_journal_volume 9
_journal_year 2018
_chemical_formula_moiety 'C40 H70 Dy1, B C24 F20'
_chemical_formula_sum 'C64 H70 B Dy F20'
_chemical_formula_weight 1392.51
_space_group_crystal_system monoclinic
_space_group_IT_number 14
_space_group_name_Hall '-P 2yn'
_space_group_name_H-M_alt 'P 1 21/n 1'
_symmetry_space_group_name_Hall '-P 2yn'
_symmetry_space_group_name_H-M 'P 1 21/n 1'
_atom_sites_solution_hydrogens geom
_atom_sites_solution_primary dual
_audit_creation_date 2018-08-23
_audit_creation_method
;
Olex2 1.2
(compiled 2017.07.20 svn.r3457 for OlexSys, GUI svn.r5370)
;
_audit_update_record
;
2018-09-03 deposited with the CCDC.
2018-10-18 downloaded from the CCDC.
;
_cell_angle_alpha 90
_cell_angle_beta 90.6050(10)
_cell_angle_gamma 90
_cell_formula_units_Z 4
_cell_length_a 15.2173(4)
_cell_length_b 22.8792(6)
_cell_length_c 16.8807(5)
_cell_measurement_reflns_used 1382
_cell_measurement_temperature 100
_cell_measurement_theta_max 14.027
_cell_measurement_theta_min 2.284
_cell_volume 5876.9(3)
_computing_cell_refinement 'SAINT V8.38A (?, 2016)'
_computing_data_collection APEX3
_computing_data_reduction 'SAINT V8.38A (?, 2016)'
_computing_molecular_graphics 'Olex2 (Dolomanov et al., 2009)'
_computing_publication_material 'Olex2 (Dolomanov et al., 2009)'
_computing_structure_refinement 'XL (Sheldrick, 2008)'
_computing_structure_solution 'XT (Sheldrick, 2015)'
_diffrn_ambient_temperature 100.0
_diffrn_detector_area_resol_mean 10.42
_diffrn_measured_fraction_theta_full 1.000
_diffrn_measured_fraction_theta_max 0.979
_diffrn_measurement_device_type 'Bruker D8 with PHOTON 100 detector'
_diffrn_measurement_method '\f and \w shutterless scans'
_diffrn_radiation_monochromator 'silicon 111'
_diffrn_radiation_type synchrotron
_diffrn_radiation_wavelength 0.7288
_diffrn_reflns_av_R_equivalents 0.0986
_diffrn_reflns_av_unetI/netI 0.0504
_diffrn_reflns_Laue_measured_fraction_full 1.000
_diffrn_reflns_Laue_measured_fraction_max 0.979
_diffrn_reflns_limit_h_max 15
_diffrn_reflns_limit_h_min -15
_diffrn_reflns_limit_k_max 23
_diffrn_reflns_limit_k_min -23
_diffrn_reflns_limit_l_max 17
_diffrn_reflns_limit_l_min -17
_diffrn_reflns_number 47155
_diffrn_reflns_point_group_measured_fraction_full 1.000
_diffrn_reflns_point_group_measured_fraction_max 0.979
_diffrn_reflns_theta_full 21.594
_diffrn_reflns_theta_max 21.594
_diffrn_reflns_theta_min 0.913
_diffrn_source
;
Advanced Light Source, station 12.2.1
;
_diffrn_standards_number 0
_exptl_absorpt_coefficient_mu 1.462
_exptl_absorpt_correction_T_max 0.903
_exptl_absorpt_correction_T_min 0.832
_exptl_absorpt_correction_type multi-scan
_exptl_absorpt_process_details
'SADABS-2016/2 (Bruker,2016/2) was used for absorption correction. wR2(int) was 0.1076 before and 0.0646 after correction. The Ratio of minimum to maximum transmission is 0.9211. The \l/2 correction factor is Not present.'
_exptl_crystal_colour yellow
_exptl_crystal_colour_primary yellow
_exptl_crystal_density_diffrn 1.574
_exptl_crystal_density_method 'not measured'
_exptl_crystal_description block
_exptl_crystal_F_000 2820
_exptl_crystal_size_max 0.11
_exptl_crystal_size_mid 0.071
_exptl_crystal_size_min 0.071
_refine_diff_density_max 0.761
_refine_diff_density_min -1.333
_refine_diff_density_rms 0.089
_refine_ls_extinction_method none
_refine_ls_goodness_of_fit_ref 1.060
_refine_ls_hydrogen_treatment constr
_refine_ls_matrix_type full
_refine_ls_number_parameters 1085
_refine_ls_number_reflns 6341
_refine_ls_number_restraints 693
_refine_ls_restrained_S_all 1.127
_refine_ls_R_factor_all 0.0732
_refine_ls_R_factor_gt 0.0650
_refine_ls_shift/su_max 0.003
_refine_ls_shift/su_mean 0.000
_refine_ls_structure_factor_coef Fsqd
_refine_ls_weighting_details 'w=1/[\s^2^(Fo^2^)+(0.0839P)^2^+28.9381P] where P=(Fo^2^+2Fc^2^)/3'
_refine_ls_weighting_scheme calc
_refine_ls_wR_factor_gt 0.1700
_refine_ls_wR_factor_ref 0.1759
_reflns_Friedel_coverage 0.000
_reflns_number_gt 5565
_reflns_number_total 6341
_reflns_threshold_expression 'I > 2\s(I)'
_cod_data_source_file c8sc03907k2.cif
_cod_data_source_block cg045sc
_cod_depositor_comments 'Adding full bibliography for 1550047--1550050.cif.'
_cod_database_code 1550047
_shelx_shelxl_version_number 2014/7
_shelx_space_group_comment
;
The symmetry employed for this shelxl refinement is uniquely defined
by the following loop, which should always be used as a source of
symmetry information in preference to the above space-group names.
They are only intended as comments.
;
_shelx_estimated_absorpt_t_max 0.903
_shelx_estimated_absorpt_t_min 0.856
_olex2_refinement_description
;
1. Twinned data refinement
 Scales: 0.9918(6)
 0.0082(6)
2. Fixed Uiso
 At 1.2 times of:
  All C(H) groups
 At 1.5 times of:
  All C(H,H,H) groups
3. Restrained distances
 C7-C6 = C8-C6 = C7A-C6A = C8A-C6A = C9-C11 = C9A-C11A = C9A-C10A = C9-C10 =
 C13-C12 = C13A-C12A = C14A-C12A = C14-C12 = C16-C15 = C17-C15 = C16A-C15A =
 C17A-C15A = C19-C18 = C20-C18 = C19A-C18A = C20A-C18A
 1.54 with sigma of 0.02
 C30-C29 = C30A-C29A = C31-C29 = C31A-C29A = C33A-C32A = C34A-C32A = C34-C32 =
 C33-C32 = C27-C26 = C27A-C26A = C28-C26 = C28A-C26A = C39-C38A = C40A-C38A =
 C40-C38 = C37A-C35A = C35A-C36A = C37-C35 = C36-C35 = C38-C39 = C38A-C39A
 1.54 with sigma of 0.02
 C7-C8 = C7A-C8A = C10-C11 = C10A-C11A = C13-C14 = C13A-C14A = C16-C17 = C16A-
 C17A = C19-C20 = C19A-C20A = C27-C28 = C27A-C28A = C30-C31 = C30A-C31A = C33-
 C34 = C33A-C34A = C36-C37 = C36A-C37A = C39A-C40 = C39A-C40A
 2.5 with sigma of 0.04
 C2-C6 = C2-C6A = C5-C6 = C5-C6A = C1-C9 = C1-C9A = C3-C9 = C3-C9A = C3-C15 =
 C3-C15A = C5-C15 = C5-C15A = C1-C18 = C1-C18A = C4-C18 = C4-C18A
 2.5 with sigma of 0.04
 C22-C26 = C22-C26A = C25-C26 = C25-C26A = C21-C29 = C21-C29A = C23-C29 = C23-
 C29A = C22-C32 = C22-C32A = C24-C32 = C24-C32A = C23-C35 = C23-C35A = C25-C35 =
  C25-C35A = C21-C38 = C21-C38A = C24-C38 = C24-C38A
 2.5 with sigma of 0.04
4. Uiso/Uaniso restraints and constraints
Dy1 \\sim Dy2 \\sim Dy3 \\sim Dy4: within 2A with sigma of 0.04 and sigma for
terminal atoms of 0.08
5. Rigid body (RIGU) restrains
 C1, C2, C3, C4, C5, C21, C22, C23, C24, C25, C6, C7, C8, C9, C10, C11, C12,
 C13, C14, C15, C16, C17, C18, C19, C20
 with sigma for 1-2 distances of 0.001 and sigma for 1-3 distances of 0.001
 C21, C22, C23, C24, C25, C26A, C27A, C28A, C29A, C30A, C31A, C32A, C33A, C34A,
  C35A, C36A, C37A, C38A, C39A, C40A
 with sigma for 1-2 distances of 0.001 and sigma for 1-3 distances of 0.001
 C1, C2, C3, C4, C5, C6A, C7A, C8A, C9A, C10A, C11A, C12A, C13A, C14A, C15A,
 C16A, C17A, C18A, C19A, C20A
 with sigma for 1-2 distances of 0.001 and sigma for 1-3 distances of 0.001
 C21, C22, C23, C24, C25, C6, C7, C8, C9, C10, C11, C12, C13, C14, C15, C16,
 C17, C18, C19, C20, C26, C27, C28, C29, C30, C31, C32, C33, C34, C35, C36, C37,
  C38, C39, C40
 with sigma for 1-2 distances of 0.001 and sigma for 1-3 distances of 0.001
6. Others
 1*[Sof(Dy1)]+1*[Sof(Dy2)]+1*[Sof(Dy3)]+1*[Sof(Dy4)]=1 with esd of 0.0001
 Sof(C6A)=Sof(H6A)=Sof(C7A)=Sof(H7AA)=Sof(H7AB)=Sof(H7AC)=Sof(C8A)=Sof(H8AA)=
 Sof(H8AB)=Sof(H8AC)=1-FVAR(1)
 Sof(C6)=Sof(H6)=Sof(C7)=Sof(H7A)=Sof(H7B)=Sof(H7C)=Sof(C8)=Sof(H8A)=Sof(H8B)=
 Sof(H8C)=FVAR(1)
 Sof(C9A)=Sof(H9A)=Sof(C10A)=Sof(H10D)=Sof(H10E)=Sof(H10F)=Sof(C11A)=Sof(H11D)=
 Sof(H11E)=Sof(H11F)=1-FVAR(2)
 Sof(C9)=Sof(H9)=Sof(C10)=Sof(H10A)=Sof(H10B)=Sof(H10C)=Sof(C11)=Sof(H11A)=
 Sof(H11B)=Sof(H11C)=FVAR(2)
 Sof(C12A)=Sof(H12A)=Sof(C13A)=Sof(H13D)=Sof(H13E)=Sof(H13F)=Sof(C14A)=
 Sof(H14D)=Sof(H14E)=Sof(H14F)=1-FVAR(3)
 Sof(C12)=Sof(H12)=Sof(C13)=Sof(H13A)=Sof(H13B)=Sof(H13C)=Sof(C14)=Sof(H14A)=
 Sof(H14B)=Sof(H14C)=FVAR(3)
 Sof(C26A)=Sof(H26A)=Sof(C27A)=Sof(H27D)=Sof(H27E)=Sof(H27F)=Sof(C28A)=
 Sof(H28D)=Sof(H28E)=Sof(H28F)=1-FVAR(4)
 Sof(C26)=Sof(H26)=Sof(C27)=Sof(H27A)=Sof(H27B)=Sof(H27C)=Sof(C28)=Sof(H28A)=
 Sof(H28B)=Sof(H28C)=FVAR(4)
 Sof(C29A)=Sof(H29A)=Sof(C30A)=Sof(H30D)=Sof(H30E)=Sof(H30F)=Sof(C31A)=
 Sof(H31D)=Sof(H31E)=Sof(H31F)=1-FVAR(5)
 Sof(C29)=Sof(H29)=Sof(C30)=Sof(H30A)=Sof(H30B)=Sof(H30C)=Sof(C31)=Sof(H31A)=
 Sof(H31B)=Sof(H31C)=FVAR(5)
 Sof(C32A)=Sof(H32A)=Sof(C33A)=Sof(H33D)=Sof(H33E)=Sof(H33F)=Sof(C34A)=
 Sof(H34D)=Sof(H34E)=Sof(H34F)=1-FVAR(6)
 Sof(C32)=Sof(H32)=Sof(C33)=Sof(H33A)=Sof(H33B)=Sof(H33C)=Sof(C34)=Sof(H34A)=
 Sof(H34B)=Sof(H34C)=FVAR(6)
 Sof(C15A)=Sof(H15A)=Sof(C16A)=Sof(H16D)=Sof(H16E)=Sof(H16F)=Sof(C17A)=
 Sof(H17D)=Sof(H17E)=Sof(H17F)=Sof(C18A)=Sof(H18A)=Sof(C19A)=Sof(H19D)=
 Sof(H19E)=Sof(H19F)=Sof(C20A)=Sof(H20D)=Sof(H20E)=Sof(H20F)=1-FVAR(7)
 Sof(C15)=Sof(H15)=Sof(C16)=Sof(H16A)=Sof(H16B)=Sof(H16C)=Sof(C17)=Sof(H17A)=
 Sof(H17B)=Sof(H17C)=Sof(C18)=Sof(H18)=Sof(C19)=Sof(H19A)=Sof(H19B)=Sof(H19C)=
 Sof(C20)=Sof(H20A)=Sof(H20B)=Sof(H20C)=FVAR(7)
 Sof(C35)=Sof(H35)=Sof(C36)=Sof(H36A)=Sof(H36B)=Sof(H36C)=Sof(C37)=Sof(H37A)=
 Sof(H37B)=Sof(H37C)=Sof(C38)=Sof(H38)=Sof(C39)=Sof(H39A)=Sof(H39B)=Sof(H39C)=
 Sof(C40)=Sof(H40A)=Sof(H40B)=Sof(H40C)=1-FVAR(8)
 Sof(C35A)=Sof(H35A)=Sof(C36A)=Sof(H36D)=Sof(H36E)=Sof(H36F)=Sof(C37A)=
 Sof(H37D)=Sof(H37E)=Sof(H37F)=Sof(C38A)=Sof(H38A)=Sof(C39A)=Sof(H39D)=
 Sof(H39E)=Sof(H39F)=Sof(C40A)=Sof(H40D)=Sof(H40E)=Sof(H40F)=FVAR(8)
7.a Ternary CH refined with riding coordinates:
 C6(H6), C9(H9), C12(H12), C15(H15), C18(H18), C26(H26), C29(H29), C32(H32),
 C35(H35), C38(H38), C6A(H6A), C9A(H9A), C12A(H12A), C15A(H15A), C18A(H18A),
 C26A(H26A), C29A(H29A), C32A(H32A), C35A(H35A), C38A(H38A)
7.b Me refined with riding coordinates:
 C7(H7A,H7B,H7C), C8(H8A,H8B,H8C), C10(H10A,H10B,H10C), C11(H11A,H11B,H11C),
 C13(H13A,H13B,H13C), C14(H14A,H14B,H14C), C16(H16A,H16B,H16C), C17(H17A,H17B,
 H17C), C19(H19A,H19B,H19C), C20(H20A,H20B,H20C), C27(H27A,H27B,H27C), C28(H28A,
 H28B,H28C), C30(H30A,H30B,H30C), C31(H31A,H31B,H31C), C33(H33A,H33B,H33C),
 C34(H34A,H34B,H34C), C36(H36A,H36B,H36C), C37(H37A,H37B,H37C), C39(H39A,H39B,
 H39C), C40(H40A,H40B,H40C), C7A(H7AA,H7AB,H7AC), C8A(H8AA,H8AB,H8AC),
 C10A(H10D,H10E,H10F), C11A(H11D,H11E,H11F), C13A(H13D,H13E,H13F), C14A(H14D,
 H14E,H14F), C16A(H16D,H16E,H16F), C17A(H17D,H17E,H17F), C19A(H19D,H19E,H19F),
 C20A(H20D,H20E,H20F), C27A(H27D,H27E,H27F), C28A(H28D,H28E,H28F), C30A(H30D,
 H30E,H30F), C31A(H31D,H31E,H31F), C33A(H33D,H33E,H33F), C34A(H34D,H34E,H34F),
 C36A(H36D,H36E,H36F), C37A(H37D,H37E,H37F), C39A(H39D,H39E,H39F), C40A(H40D,
 H40E,H40F)
;
_olex2_submission_special_instructions 'No special instructions were received'

loop_
_space_group_symop_operation_xyz
'x, y, z'
'-x+1/2, y+1/2, -z+1/2'
'-x, -y, -z'
'x-1/2, -y-1/2, z-1/2'

loop_
_atom_site_label
_atom_site_type_symbol
_atom_site_fract_x
_atom_site_fract_y
_atom_site_fract_z
_atom_site_U_iso_or_equiv
_atom_site_adp_type
_atom_site_occupancy
_atom_site_site_symmetry_order
_atom_site_calc_flag
_atom_site_refinement_flags_posn
_atom_site_refinement_flags_adp
_atom_site_refinement_flags_occupancy
_atom_site_disorder_assembly
_atom_site_disorder_group
Dy1 Dy 0.7266(2) 0.65991(19) 0.3994(4) 0.0301(10) Uani 0.408(4) 1 d . U P A 1
Dy2 Dy 0.7436(7) 0.6703(5) 0.4334(6) 0.0419(15) Uani 0.275(4) 1 d . U P A 2
Dy3 Dy 0.754(2) 0.6723(10) 0.3951(16) 0.039(4) Uani 0.120(4) 1 d . U P A 3
Dy4 Dy 0.7599(8) 0.6832(7) 0.4152(16) 0.064(4) Uani 0.197(4) 1 d . U P A 4
C1 C 0.5976(5) 0.7245(4) 0.3687(5) 0.0539(14) Uani 1 1 d D U . . .
C2 C 0.6693(6) 0.7536(4) 0.3352(5) 0.0575(14) Uani 1 1 d D U . . .
C3 C 0.7189(6) 0.7789(4) 0.3983(5) 0.0588(15) Uani 1 1 d D U . . .
C4 C 0.6774(6) 0.7644(4) 0.4692(5) 0.0604(15) Uani 1 1 d D U . . .
C5 C 0.6026(5) 0.7313(4) 0.4512(5) 0.0559(14) Uani 1 1 d D U . . .
C21 C 0.7830(6) 0.5611(4) 0.4222(5) 0.0625(16) Uani 1 1 d D U . . .
C22 C 0.8161(5) 0.5780(4) 0.3481(5) 0.0567(15) Uani 1 1 d D U . . .
C23 C 0.8869(5) 0.6172(4) 0.3633(5) 0.0557(14) Uani 1 1 d D U . . .
C24 C 0.8935(6) 0.6240(4) 0.4457(5) 0.0636(16) Uani 1 1 d D U . . .
C25 C 0.8294(5) 0.5896(4) 0.4824(5) 0.0606(16) Uani 1 1 d D U . . .
C6 C 0.519(2) 0.6965(17) 0.340(2) 0.057(3) Uani 0.197(18) 1 d D U P A 1
H6 H 0.4965 0.6760 0.3879 0.069 Uiso 0.197(18) 1 calc R . P A 1
C7 C 0.442(3) 0.734(2) 0.315(3) 0.047(7) Uani 0.197(18) 1 d D U P A 1
H7A H 0.3930 0.7096 0.2971 0.070 Uiso 0.197(18) 1 calc R . P A 1
H7B H 0.4226 0.7577 0.3608 0.070 Uiso 0.197(18) 1 calc R . P A 1
H7C H 0.4593 0.7606 0.2724 0.070 Uiso 0.197(18) 1 calc R . P A 1
C8 C 0.524(3) 0.647(2) 0.279(3) 0.072(8) Uani 0.197(18) 1 d D U P A 1
H8A H 0.4645 0.6329 0.2657 0.108 Uiso 0.197(18) 1 calc R . P A 1
H8B H 0.5519 0.6613 0.2303 0.108 Uiso 0.197(18) 1 calc R . P A 1
H8C H 0.5587 0.6145 0.3005 0.108 Uiso 0.197(18) 1 calc R . P A 1
C9 C 0.6788(12) 0.7529(8) 0.2460(11) 0.070(3) Uani 0.502(17) 1 d D U P A 1
H9 H 0.6335 0.7266 0.2216 0.084 Uiso 0.502(17) 1 calc R . P A 1
C10 C 0.6727(15) 0.8157(8) 0.2083(10) 0.075(4) Uani 0.502(17) 1 d D U P A 1
H10A H 0.6793 0.8128 0.1507 0.113 Uiso 0.502(17) 1 calc R . P A 1
H10B H 0.6155 0.8330 0.2204 0.113 Uiso 0.502(17) 1 calc R . P A 1
H10C H 0.7196 0.8404 0.2303 0.113 Uiso 0.502(17) 1 calc R . P A 1
C11 C 0.7711(13) 0.7369(11) 0.2152(11) 0.092(5) Uani 0.502(17) 1 d D U P A 1
H11A H 0.7705 0.7377 0.1571 0.138 Uiso 0.502(17) 1 calc R . P A 1
H11B H 0.8141 0.7653 0.2352 0.138 Uiso 0.502(17) 1 calc R . P A 1
H11C H 0.7872 0.6977 0.2336 0.138 Uiso 0.502(17) 1 calc R . P A 1
C12 C 0.7941(10) 0.8187(7) 0.3919(9) 0.073(2) Uani 0.759(12) 1 d D U P A 1
H12 H 0.8214 0.8046 0.3417 0.087 Uiso 0.759(12) 1 calc R . P A 1
C13 C 0.7711(9) 0.8809(5) 0.3698(9) 0.095(4) Uani 0.759(12) 1 d D U P A 1
H13A H 0.7201 0.8809 0.3338 0.142 Uiso 0.759(12) 1 calc R . P A 1
H13B H 0.7571 0.9030 0.4177 0.142 Uiso 0.759(12) 1 calc R . P A 1
H13C H 0.8213 0.8991 0.3434 0.142 Uiso 0.759(12) 1 calc R . P A 1
C14 C 0.8694(9) 0.8191(7) 0.4449(10) 0.124(6) Uani 0.759(12) 1 d D U P A 1
H14A H 0.9106 0.8495 0.4284 0.187 Uiso 0.759(12) 1 calc R . P A 1
H14B H 0.8499 0.8271 0.4990 0.187 Uiso 0.759(12) 1 calc R . P A 1
H14C H 0.8985 0.7809 0.4432 0.187 Uiso 0.759(12) 1 calc R . P A 1
C15 C 0.7013(11) 0.7901(8) 0.5507(10) 0.072(3) Uani 0.511(12) 1 d D U P A 1
H15 H 0.6488 0.7773 0.5813 0.086 Uiso 0.511(12) 1 calc R . P A 1
C16 C 0.6995(15) 0.8541(8) 0.5680(11) 0.097(7) Uani 0.511(12) 1 d D U P A 1
H16A H 0.7170 0.8608 0.6233 0.145 Uiso 0.511(12) 1 calc R . P A 1
H16B H 0.7404 0.8744 0.5330 0.145 Uiso 0.511(12) 1 calc R . P A 1
H16C H 0.6399 0.8692 0.5591 0.145 Uiso 0.511(12) 1 calc R . P A 1
C17 C 0.7737(13) 0.7525(8) 0.5928(11) 0.097(6) Uani 0.511(12) 1 d D U P A 1
H17A H 0.7676 0.7116 0.5765 0.146 Uiso 0.511(12) 1 calc R . P A 1
H17B H 0.8319 0.7669 0.5781 0.146 Uiso 0.511(12) 1 calc R . P A 1
H17C H 0.7669 0.7554 0.6504 0.146 Uiso 0.511(12) 1 calc R . P A 1
C18 C 0.5301(14) 0.7219(9) 0.5093(12) 0.064(2) Uani 0.511(12) 1 d D U P A 1
H18 H 0.4849 0.6990 0.4792 0.077 Uiso 0.511(12) 1 calc R . P A 1
C19 C 0.4830(15) 0.7788(8) 0.5322(15) 0.067(5) Uani 0.511(12) 1 d D U P A 1
H19A H 0.4365 0.7700 0.5702 0.100 Uiso 0.511(12) 1 calc R . P A 1
H19B H 0.5254 0.8058 0.5565 0.100 Uiso 0.511(12) 1 calc R . P A 1
H19C H 0.4572 0.7967 0.4847 0.100 Uiso 0.511(12) 1 calc R . P A 1
C20 C 0.5496(16) 0.6851(10) 0.5825(11) 0.086(5) Uani 0.511(12) 1 d D U P A 1
H20A H 0.4967 0.6825 0.6150 0.129 Uiso 0.511(12) 1 calc R . P A 1
H20B H 0.5673 0.6457 0.5662 0.129 Uiso 0.511(12) 1 calc R . P A 1
H20C H 0.5972 0.7032 0.6133 0.129 Uiso 0.511(12) 1 calc R . P A 1
C26 C 0.6942(12) 0.5253(8) 0.4279(13) 0.071(3) Uani 0.54(2) 1 d D U P A 1
H26 H 0.6710 0.5275 0.3724 0.085 Uiso 0.54(2) 1 calc R . P A 1
C27 C 0.6161(14) 0.5496(10) 0.4761(16) 0.091(6) Uani 0.54(2) 1 d D U P A 1
H27A H 0.6104 0.5917 0.4665 0.136 Uiso 0.54(2) 1 calc R . P A 1
H27B H 0.5618 0.5298 0.4595 0.136 Uiso 0.54(2) 1 calc R . P A 1
H27C H 0.6268 0.5426 0.5327 0.136 Uiso 0.54(2) 1 calc R . P A 1
C28 C 0.7095(13) 0.4608(7) 0.4379(16) 0.083(6) Uani 0.54(2) 1 d D U P A 1
H28A H 0.7597 0.4488 0.4058 0.125 Uiso 0.54(2) 1 calc R . P A 1
H28B H 0.7219 0.4521 0.4938 0.125 Uiso 0.54(2) 1 calc R . P A 1
H28C H 0.6569 0.4393 0.4207 0.125 Uiso 0.54(2) 1 calc R . P A 1
C29 C 0.7811(11) 0.5644(7) 0.2649(10) 0.062(3) Uani 0.512(17) 1 d D U P A 1
H29 H 0.8221 0.5884 0.2325 0.074 Uiso 0.512(17) 1 calc R . P A 1
C30 C 0.6959(11) 0.5877(10) 0.2366(12) 0.074(5) Uani 0.512(17) 1 d D U P A 1
H30A H 0.6877 0.6273 0.2574 0.110 Uiso 0.512(17) 1 calc R . P A 1
H30B H 0.6952 0.5889 0.1785 0.110 Uiso 0.512(17) 1 calc R . P A 1
H30C H 0.6483 0.5624 0.2550 0.110 Uiso 0.512(17) 1 calc R . P A 1
C31 C 0.8095(16) 0.5042(8) 0.2412(13) 0.084(6) Uani 0.512(17) 1 d D U P A 1
H31A H 0.8671 0.4957 0.2649 0.125 Uiso 0.512(17) 1 calc R . P A 1
H31B H 0.7665 0.4756 0.2598 0.125 Uiso 0.512(17) 1 calc R . P A 1
H31C H 0.8134 0.5020 0.1833 0.125 Uiso 0.512(17) 1 calc R . P A 1
C32 C 0.9496(8) 0.6451(5) 0.3028(9) 0.068(2) Uani 0.726(14) 1 d D U P A 1
H32 H 0.9141 0.6459 0.2526 0.082 Uiso 0.726(14) 1 calc R . P A 1
C33 C 0.9865(10) 0.7048(6) 0.3082(10) 0.106(5) Uani 0.726(14) 1 d D U P A 1
H33A H 0.9393 0.7327 0.3194 0.159 Uiso 0.726(14) 1 calc R . P A 1
H33B H 1.0306 0.7063 0.3508 0.159 Uiso 0.726(14) 1 calc R . P A 1
H33C H 1.0140 0.7151 0.2578 0.159 Uiso 0.726(14) 1 calc R . P A 1
C34 C 1.0229(8) 0.6015(6) 0.2852(8) 0.074(4) Uani 0.726(14) 1 d D U P A 1
H34A H 0.9982 0.5620 0.2817 0.110 Uiso 0.726(14) 1 calc R . P A 1
H34B H 1.0504 0.6117 0.2348 0.110 Uiso 0.726(14) 1 calc R . P A 1
H34C H 1.0671 0.6028 0.3278 0.110 Uiso 0.726(14) 1 calc R . P A 1
C35 C 0.9572(9) 0.6607(8) 0.4913(8) 0.072(3) Uani 0.570(9) 1 d D U P A 1
H35 H 0.9685 0.6943 0.4550 0.087 Uiso 0.570(9) 1 calc R . P A 1
C36 C 1.0479(9) 0.6316(8) 0.5001(8) 0.067(4) Uani 0.570(9) 1 d D U P A 1
H36A H 1.0873 0.6573 0.5303 0.100 Uiso 0.570(9) 1 calc R . P A 1
H36B H 1.0418 0.5943 0.5280 0.100 Uiso 0.570(9) 1 calc R . P A 1
H36C H 1.0725 0.6246 0.4475 0.100 Uiso 0.570(9) 1 calc R . P A 1
C37 C 0.9384(14) 0.6897(8) 0.5694(11) 0.130(6) Uani 0.570(9) 1 d D U P A 1
H37A H 0.9905 0.7113 0.5874 0.195 Uiso 0.570(9) 1 calc R . P A 1
H37B H 0.8889 0.7167 0.5629 0.195 Uiso 0.570(9) 1 calc R . P A 1
H37C H 0.9236 0.6598 0.6087 0.195 Uiso 0.570(9) 1 calc R . P A 1
C38 C 0.8135(10) 0.5759(7) 0.5674(9) 0.074(3) Uani 0.570(9) 1 d D U P A 1
H38 H 0.7708 0.5430 0.5605 0.089 Uiso 0.570(9) 1 calc R . P A 1
C39 C 0.7587(10) 0.6157(7) 0.6123(9) 0.070(4) Uani 0.570(9) 1 d D U P A 1
H39A H 0.7537 0.6016 0.6669 0.106 Uiso 0.570(9) 1 calc R . P A 1
H39B H 0.7854 0.6547 0.6125 0.106 Uiso 0.570(9) 1 calc R . P A 1
H39C H 0.7001 0.6177 0.5878 0.106 Uiso 0.570(9) 1 calc R . P A 1
C40 C 0.8871(14) 0.5430(8) 0.6110(11) 0.098(6) Uani 0.570(9) 1 d D U P A 1
H40A H 0.9183 0.5180 0.5735 0.147 Uiso 0.570(9) 1 calc R . P A 1
H40B H 0.9284 0.5712 0.6345 0.147 Uiso 0.570(9) 1 calc R . P A 1
H40C H 0.8619 0.5189 0.6530 0.147 Uiso 0.570(9) 1 calc R . P A 1
C6A C 0.5251(7) 0.7019(5) 0.3111(8) 0.066(2) Uani 0.803(18) 1 d D U P A 2
H6A H 0.5551 0.6970 0.2591 0.079 Uiso 0.803(18) 1 calc R . P A 2
C7A C 0.4564(9) 0.7495(6) 0.2967(9) 0.066(4) Uani 0.803(18) 1 d D U P A 2
H7AA H 0.4859 0.7866 0.2860 0.100 Uiso 0.803(18) 1 calc R . P A 2
H7AB H 0.4194 0.7387 0.2511 0.100 Uiso 0.803(18) 1 calc R . P A 2
H7AC H 0.4197 0.7535 0.3438 0.100 Uiso 0.803(18) 1 calc R . P A 2
C8A C 0.4851(9) 0.6442(5) 0.3278(9) 0.084(4) Uani 0.803(18) 1 d D U P A 2
H8AA H 0.5316 0.6152 0.3366 0.126 Uiso 0.803(18) 1 calc R . P A 2
H8AB H 0.4487 0.6470 0.3752 0.126 Uiso 0.803(18) 1 calc R . P A 2
H8AC H 0.4484 0.6322 0.2826 0.126 Uiso 0.803(18) 1 calc R . P A 2
C9A C 0.7060(12) 0.7644(8) 0.2530(10) 0.065(2) Uani 0.498(17) 1 d D U P A 2
H9A H 0.7594 0.7897 0.2571 0.078 Uiso 0.498(17) 1 calc R . P A 2
C10A C 0.6385(12) 0.7925(8) 0.1960(11) 0.067(4) Uani 0.498(17) 1 d D U P A 2
H10D H 0.6655 0.7985 0.1441 0.100 Uiso 0.498(17) 1 calc R . P A 2
H10E H 0.5875 0.7667 0.1901 0.100 Uiso 0.498(17) 1 calc R . P A 2
H10F H 0.6197 0.8303 0.2174 0.100 Uiso 0.498(17) 1 calc R . P A 2
C11A C 0.7322(12) 0.7028(8) 0.2229(11) 0.075(4) Uani 0.498(17) 1 d D U P A 2
H11D H 0.7567 0.7060 0.1696 0.113 Uiso 0.498(17) 1 calc R . P A 2
H11E H 0.7763 0.6858 0.2588 0.113 Uiso 0.498(17) 1 calc R . P A 2
H11F H 0.6801 0.6776 0.2212 0.113 Uiso 0.498(17) 1 calc R . P A 2
C12A C 0.807(3) 0.820(2) 0.379(2) 0.065(3) Uani 0.241(12) 1 d D U P A 2
H12A H 0.8080 0.8419 0.3273 0.078 Uiso 0.241(12) 1 calc R . P A 2
C13A C 0.789(3) 0.8558(16) 0.456(2) 0.070(4) Uani 0.241(12) 1 d D U P A 2
H13D H 0.7440 0.8853 0.4455 0.105 Uiso 0.241(12) 1 calc R . P A 2
H13E H 0.7695 0.8293 0.4976 0.105 Uiso 0.241(12) 1 calc R . P A 2
H13F H 0.8438 0.8752 0.4731 0.105 Uiso 0.241(12) 1 calc R . P A 2
C14A C 0.877(2) 0.7744(16) 0.395(2) 0.068(4) Uani 0.241(12) 1 d D U P A 2
H14D H 0.8879 0.7521 0.3464 0.102 Uiso 0.241(12) 1 calc R . P A 2
H14E H 0.9315 0.7937 0.4121 0.102 Uiso 0.241(12) 1 calc R . P A 2
H14F H 0.8572 0.7479 0.4367 0.102 Uiso 0.241(12) 1 calc R . P A 2
C15A C 0.6777(12) 0.7722(8) 0.5576(10) 0.067(2) Uani 0.489(12) 1 d D U P A 2
H15A H 0.7360 0.7617 0.5816 0.080 Uiso 0.489(12) 1 calc R . P A 2
C16A C 0.6530(13) 0.8365(8) 0.5752(13) 0.067(4) Uani 0.489(12) 1 d D U P A 2
H16D H 0.6527 0.8428 0.6327 0.101 Uiso 0.489(12) 1 calc R . P A 2
H16E H 0.6961 0.8626 0.5510 0.101 Uiso 0.489(12) 1 calc R . P A 2
H16F H 0.5945 0.8448 0.5532 0.101 Uiso 0.489(12) 1 calc R . P A 2
C17A C 0.6024(12) 0.7344(9) 0.5924(11) 0.073(4) Uani 0.489(12) 1 d D U P A 2
H17D H 0.6016 0.7389 0.6501 0.109 Uiso 0.489(12) 1 calc R . P A 2
H17E H 0.5460 0.7473 0.5699 0.109 Uiso 0.489(12) 1 calc R . P A 2
H17F H 0.6122 0.6933 0.5790 0.109 Uiso 0.489(12) 1 calc R . P A 2
C18A C 0.5417(13) 0.7190(10) 0.5195(14) 0.063(2) Uani 0.489(12) 1 d D U P A 2
H18A H 0.5757 0.7307 0.5680 0.076 Uiso 0.489(12) 1 calc R . P A 2
C19A C 0.4618(14) 0.7621(9) 0.5160(11) 0.059(5) Uani 0.489(12) 1 d D U P A 2
H19D H 0.4225 0.7541 0.5603 0.089 Uiso 0.489(12) 1 calc R . P A 2
H19E H 0.4832 0.8025 0.5197 0.089 Uiso 0.489(12) 1 calc R . P A 2
H19F H 0.4298 0.7568 0.4658 0.089 Uiso 0.489(12) 1 calc R . P A 2
C20A C 0.4979(14) 0.6608(8) 0.5412(11) 0.084(5) Uani 0.489(12) 1 d D U P A 2
H20D H 0.4620 0.6661 0.5885 0.126 Uiso 0.489(12) 1 calc R . P A 2
H20E H 0.4606 0.6476 0.4970 0.126 Uiso 0.489(12) 1 calc R . P A 2
H20F H 0.5434 0.6314 0.5520 0.126 Uiso 0.489(12) 1 calc R . P A 2
C26A C 0.7181(13) 0.5158(10) 0.4325(14) 0.068(3) Uani 0.46(2) 1 d D U P A 2
H26A H 0.7100 0.4941 0.3816 0.081 Uiso 0.46(2) 1 calc R . P A 2
C27A C 0.6377(14) 0.5532(10) 0.4475(16) 0.074(5) Uani 0.46(2) 1 d D U P A 2
H27D H 0.5867 0.5280 0.4559 0.112 Uiso 0.46(2) 1 calc R . P A 2
H27E H 0.6479 0.5774 0.4947 0.112 Uiso 0.46(2) 1 calc R . P A 2
H27F H 0.6267 0.5786 0.4017 0.112 Uiso 0.46(2) 1 calc R . P A 2
C28A C 0.7230(14) 0.4727(10) 0.5000(15) 0.072(5) Uani 0.46(2) 1 d D U P A 2
H28D H 0.6730 0.4457 0.4964 0.109 Uiso 0.46(2) 1 calc R . P A 2
H28E H 0.7780 0.4506 0.4970 0.109 Uiso 0.46(2) 1 calc R . P A 2
H28F H 0.7210 0.4938 0.5505 0.109 Uiso 0.46(2) 1 calc R . P A 2
C29A C 0.8053(11) 0.5469(9) 0.2711(11) 0.064(3) Uani 0.488(17) 1 d D U P A 2
H29A H 0.8383 0.5700 0.2308 0.076 Uiso 0.488(17) 1 calc R . P A 2
C30A C 0.7076(10) 0.5438(10) 0.2416(11) 0.063(4) Uani 0.488(17) 1 d D U P A 2
H30D H 0.7047 0.5229 0.1909 0.094 Uiso 0.488(17) 1 calc R . P A 2
H30E H 0.6722 0.5231 0.2808 0.094 Uiso 0.488(17) 1 calc R . P A 2
H30F H 0.6847 0.5835 0.2346 0.094 Uiso 0.488(17) 1 calc R . P A 2
C31A C 0.8444(15) 0.4843(9) 0.2705(14) 0.081(5) Uani 0.488(17) 1 d D U P A 2
H31D H 0.8348 0.4666 0.2182 0.121 Uiso 0.488(17) 1 calc R . P A 2
H31E H 0.9075 0.4862 0.2821 0.121 Uiso 0.488(17) 1 calc R . P A 2
H31F H 0.8154 0.4605 0.3109 0.121 Uiso 0.488(17) 1 calc R . P A 2
C32A C 0.9623(19) 0.6194(13) 0.3149(15) 0.062(3) Uani 0.274(14) 1 d D U P A 2
H32A H 1.0073 0.6382 0.3501 0.074 Uiso 0.274(14) 1 calc R . P A 2
C33A C 0.951(2) 0.6641(13) 0.2477(19) 0.069(7) Uani 0.274(14) 1 d D U P A 2
H33D H 1.0037 0.6646 0.2153 0.103 Uiso 0.274(14) 1 calc R . P A 2
H33E H 0.9000 0.6531 0.2147 0.103 Uiso 0.274(14) 1 calc R . P A 2
H33F H 0.9411 0.7029 0.2704 0.103 Uiso 0.274(14) 1 calc R . P A 2
C34A C 1.011(3) 0.5654(15) 0.283(2) 0.073(7) Uani 0.274(14) 1 d D U P A 2
H34D H 1.0606 0.5780 0.2512 0.110 Uiso 0.274(14) 1 calc R . P A 2
H34E H 1.0320 0.5417 0.3277 0.110 Uiso 0.274(14) 1 calc R . P A 2
H34F H 0.9703 0.5422 0.2503 0.110 Uiso 0.274(14) 1 calc R . P A 2
C35A C 0.9642(13) 0.6279(9) 0.5104(14) 0.079(3) Uani 0.430(9) 1 d D U P A 2
H35A H 0.9341 0.6243 0.5626 0.094 Uiso 0.430(9) 1 calc R . P A 2
C36A C 1.0026(17) 0.6873(9) 0.5063(17) 0.092(5) Uani 0.430(9) 1 d D U P A 2
H36D H 1.0484 0.6915 0.5472 0.138 Uiso 0.430(9) 1 calc R . P A 2
H36E H 1.0283 0.6934 0.4540 0.138 Uiso 0.430(9) 1 calc R . P A 2
H36F H 0.9565 0.7164 0.5151 0.138 Uiso 0.430(9) 1 calc R . P A 2
C37A C 1.0378(15) 0.5823(11) 0.5090(17) 0.095(5) Uani 0.430(9) 1 d D U P A 2
H37D H 1.0122 0.5430 0.5117 0.142 Uiso 0.430(9) 1 calc R . P A 2
H37E H 1.0710 0.5863 0.4599 0.142 Uiso 0.430(9) 1 calc R . P A 2
H37F H 1.0772 0.5884 0.5545 0.142 Uiso 0.430(9) 1 calc R . P A 2
C38A C 0.8433(12) 0.5952(9) 0.5718(11) 0.075(4) Uani 0.430(9) 1 d D U P A 2
H38A H 0.7881 0.6149 0.5892 0.089 Uiso 0.430(9) 1 calc R . P A 2
C39A C 0.9088(15) 0.6388(10) 0.5866(13) 0.082(5) Uani 0.430(9) 1 d D U P A 2
H39D H 0.9184 0.6428 0.6438 0.123 Uiso 0.430(9) 1 calc R . P A 2
H39E H 0.9639 0.6272 0.5615 0.123 Uiso 0.430(9) 1 calc R . P A 2
H39F H 0.8891 0.6763 0.5646 0.123 Uiso 0.430(9) 1 calc R . P A 2
C40A C 0.8343(18) 0.5319(10) 0.6089(15) 0.086(6) Uani 0.430(9) 1 d D U P A 2
H40D H 0.7822 0.5126 0.5866 0.129 Uiso 0.430(9) 1 calc R . P A 2
H40E H 0.8867 0.5089 0.5965 0.129 Uiso 0.430(9) 1 calc R . P A 2
H40F H 0.8285 0.5351 0.6665 0.129 Uiso 0.430(9) 1 calc R . P A 2
F12B F 0.6610(3) 0.12496(19) 0.7061(3) 0.0585(13) Uani 1 1 d . . . . .
F13B F 0.4937(4) 0.0952(2) 0.6912(4) 0.0901(19) Uani 1 1 d . . . . .
F14B F 0.4271(3) 0.0612(2) 0.5479(5) 0.101(2) Uani 1 1 d . . . . .
F15B F 0.5349(3) 0.0584(2) 0.4209(4) 0.0829(17) Uani 1 1 d . . . . .
F16B F 0.7034(3) 0.0847(2) 0.4350(3) 0.0567(12) Uani 1 1 d . . . . .
F22B F 0.9593(3) 0.1620(3) 0.6576(3) 0.0679(14) Uani 1 1 d . . . . .
F23B F 1.0524(5) 0.1119(4) 0.7731(3) 0.113(3) Uani 1 1 d . . . . .
F24B F 0.9906(6) 0.0147(4) 0.8469(3) 0.140(4) Uani 1 1 d . . . . .
F25B F 0.8355(6) -0.0315(3) 0.7983(4) 0.126(3) Uani 1 1 d . . . . .
F26B F 0.7426(5) 0.0161(2) 0.6823(3) 0.0788(17) Uani 1 1 d . . . . .
F32B F 0.7444(3) 0.20515(18) 0.4667(2) 0.0470(11) Uani 1 1 d . . . . .
F33B F 0.7176(4) 0.3194(2) 0.4752(3) 0.0780(16) Uani 1 1 d . . . . .
F34B F 0.7376(4) 0.3766(2) 0.6154(4) 0.0889(18) Uani 1 1 d . . . . .
F35B F 0.7825(4) 0.3148(2) 0.7472(3) 0.0763(15) Uani 1 1 d . . . . .
F36B F 0.8112(3) 0.2019(2) 0.7404(2) 0.0549(12) Uani 1 1 d . . . . .
F42B F 0.8212(3) 0.0110(2) 0.5242(3) 0.0618(13) Uani 1 1 d . . . . .
F43B F 0.9345(4) -0.0223(2) 0.4141(3) 0.0827(17) Uani 1 1 d . . . . .
F44B F 1.0419(4) 0.0569(3) 0.3446(3) 0.095(2) Uani 1 1 d . . . . .
F45B F 1.0312(3) 0.1715(3) 0.3871(3) 0.0846(18) Uani 1 1 d . . . . .
F46B F 0.9232(3) 0.2054(2) 0.4975(3) 0.0570(12) Uani 1 1 d . . . . .
C11B C 0.6938(5) 0.1043(3) 0.5731(5) 0.0423(19) Uani 1 1 d . . . . .
C12B C 0.6334(6) 0.1072(3) 0.6334(5) 0.050(2) Uani 1 1 d . . . . .
C13B C 0.5458(6) 0.0921(4) 0.6272(7) 0.066(3) Uani 1 1 d . . . . .
C14B C 0.5143(6) 0.0755(4) 0.5551(9) 0.075(3) Uani 1 1 d . . . . .
C15B C 0.5673(6) 0.0731(4) 0.4919(7) 0.063(3) Uani 1 1 d . . . . .
C16B C 0.6552(5) 0.0873(3) 0.5015(5) 0.048(2) Uani 1 1 d . . . . .
C21B C 0.8437(6) 0.0937(4) 0.6650(4) 0.050(2) Uani 1 1 d . . . . .
C22B C 0.9254(6) 0.1148(4) 0.6910(5) 0.056(2) Uani 1 1 d . . . . .
C23B C 0.9739(8) 0.0894(6) 0.7518(6) 0.081(3) Uani 1 1 d . . . . .
C24B C 0.9424(11) 0.0411(7) 0.7874(6) 0.094(4) Uani 1 1 d . . . . .
C25B C 0.8649(10) 0.0169(5) 0.7648(6) 0.079(3) Uani 1 1 d . . . . .
C26B C 0.8174(8) 0.0438(4) 0.7024(5) 0.066(3) Uani 1 1 d . . . . .
C31B C 0.7830(4) 0.1971(3) 0.6016(4) 0.0353(17) Uani 1 1 d . . . . .
C32B C 0.7570(5) 0.2308(3) 0.5384(4) 0.0391(18) Uani 1 1 d . . . . .
C33B C 0.7413(6) 0.2898(3) 0.5402(5) 0.051(2) Uani 1 1 d . . . . .
C34B C 0.7516(6) 0.3183(3) 0.6111(6) 0.059(3) Uani 1 1 d . . . . .
C35B C 0.7748(6) 0.2874(4) 0.6763(5) 0.051(2) Uani 1 1 d . . . . .
C36B C 0.7898(5) 0.2284(3) 0.6716(4) 0.0426(19) Uani 1 1 d . . . . .
C41B C 0.8625(5) 0.1101(3) 0.5161(4) 0.0379(18) Uani 1 1 d . . . . .
C42B C 0.8721(5) 0.0529(4) 0.4914(5) 0.048(2) Uani 1 1 d . . . . .
C43B C 0.9323(6) 0.0345(4) 0.4349(5) 0.061(3) Uani 1 1 d . . . . .
C44B C 0.9848(6) 0.0749(5) 0.3998(5) 0.062(3) Uani 1 1 d . . . . .
C45B C 0.9800(5) 0.1314(5) 0.4218(5) 0.058(2) Uani 1 1 d . . . . .
C46B C 0.9205(5) 0.1476(4) 0.4796(4) 0.048(2) Uani 1 1 d . . . . .
B1 B 0.7951(6) 0.1257(4) 0.5888(5) 0.041(2) Uani 1 1 d . . . . .

loop_
_atom_site_aniso_label
_atom_site_aniso_U_11
_atom_site_aniso_U_22
_atom_site_aniso_U_33
_atom_site_aniso_U_23
_atom_site_aniso_U_13
_atom_site_aniso_U_12
Dy1 0.0222(12) 0.0318(15) 0.036(2) -0.0017(11) 0.0013(14) -0.0022(8)
Dy2 0.037(3) 0.057(3) 0.031(2) 0.003(2) -0.005(3) 0.015(2)
Dy3 0.048(8) 0.022(6) 0.047(9) -0.002(5) -0.020(8) 0.017(6)
Dy4 0.037(4) 0.057(6) 0.099(10) -0.019(5) 0.014(5) -0.008(3)
C1 0.053(2) 0.054(3) 0.054(2) 0.0057(18) -0.0020(16) 0.006(2)
C2 0.058(2) 0.061(3) 0.0532(19) 0.0042(17) -0.0007(16) 0.000(2)
C3 0.058(2) 0.064(3) 0.055(2) 0.0003(19) -0.0007(17) 0.002(2)
C4 0.055(2) 0.070(3) 0.0555(19) 0.0018(18) -0.0013(16) 0.005(2)
C5 0.052(2) 0.061(3) 0.0543(19) 0.0059(18) -0.0018(16) 0.009(2)
C21 0.060(3) 0.073(3) 0.054(2) 0.0001(19) -0.0030(18) -0.005(3)
C22 0.051(3) 0.066(3) 0.0528(19) -0.0005(19) -0.0049(17) 0.001(2)
C23 0.045(2) 0.064(3) 0.058(2) -0.0022(19) -0.0052(16) 0.006(2)
C24 0.052(2) 0.080(4) 0.059(2) -0.0043(19) -0.0037(17) 0.000(2)
C25 0.053(3) 0.073(4) 0.0561(19) -0.0031(18) -0.0050(17) 0.004(2)
C6 0.057(3) 0.057(6) 0.057(5) 0.009(4) -0.005(3) 0.003(3)
C7 0.050(5) 0.061(9) 0.028(15) 0.016(9) 0.010(7) 0.002(5)
C8 0.056(8) 0.076(10) 0.083(13) -0.014(10) -0.009(7) 0.008(6)
C9 0.077(5) 0.081(6) 0.052(2) 0.004(2) 0.002(2) 0.003(4)
C10 0.071(9) 0.088(7) 0.067(6) 0.015(4) 0.001(5) 0.002(6)
C11 0.090(6) 0.114(10) 0.073(6) 0.023(6) 0.017(5) 0.024(6)
C12 0.060(3) 0.071(4) 0.087(5) 0.005(3) 0.002(3) -0.004(3)
C13 0.077(6) 0.072(4) 0.134(11) 0.015(4) -0.021(6) -0.008(3)
C14 0.104(5) 0.088(7) 0.180(11) 0.021(7) -0.061(7) -0.014(5)
C15 0.076(6) 0.081(5) 0.059(3) -0.004(3) -0.008(3) 0.009(4)
C16 0.122(16) 0.084(5) 0.084(8) -0.012(4) -0.040(9) 0.019(5)
C17 0.109(11) 0.094(8) 0.088(7) -0.011(6) -0.037(8) 0.024(8)
C18 0.062(4) 0.065(5) 0.066(4) 0.007(3) 0.009(3) 0.007(3)
C19 0.064(9) 0.068(6) 0.068(7) 0.006(5) 0.009(7) 0.010(6)
C20 0.102(9) 0.086(9) 0.072(5) 0.018(6) 0.021(6) 0.033(7)
C26 0.061(3) 0.078(4) 0.075(5) 0.001(4) -0.002(3) -0.008(3)
C27 0.074(5) 0.084(7) 0.115(13) -0.003(7) 0.020(7) -0.008(5)
C28 0.072(6) 0.078(4) 0.100(16) 0.003(4) 0.004(7) -0.007(4)
C29 0.055(5) 0.077(6) 0.054(3) -0.004(3) -0.006(3) 0.004(4)
C30 0.065(6) 0.087(10) 0.068(7) -0.013(6) -0.018(5) 0.013(6)
C31 0.089(11) 0.088(6) 0.073(7) -0.019(5) -0.028(7) 0.023(6)
C32 0.061(4) 0.067(4) 0.078(4) 0.006(3) 0.013(3) 0.011(3)
C33 0.083(7) 0.070(4) 0.166(11) -0.006(4) 0.044(7) 0.001(4)
C34 0.056(4) 0.065(5) 0.101(8) -0.001(5) 0.016(5) 0.004(4)
C35 0.058(3) 0.081(5) 0.078(4) -0.011(4) -0.012(3) -0.002(3)
C36 0.056(4) 0.081(9) 0.064(7) -0.006(6) -0.009(4) -0.006(4)
C37 0.093(7) 0.189(14) 0.109(6) -0.066(9) -0.019(5) 0.026(7)
C38 0.072(5) 0.092(6) 0.058(2) 0.002(2) -0.001(2) 0.009(4)
C39 0.065(7) 0.089(8) 0.057(4) 0.000(4) -0.002(4) 0.003(6)
C40 0.094(9) 0.135(13) 0.066(5) 0.007(5) -0.004(4) 0.038(9)
C6A 0.065(3) 0.068(4) 0.065(4) 0.006(3) -0.012(3) -0.003(3)
C7A 0.056(4) 0.069(4) 0.074(8) 0.015(4) -0.007(5) -0.007(3)
C8A 0.083(6) 0.072(4) 0.097(9) 0.014(4) -0.020(6) -0.012(3)
C9A 0.065(5) 0.075(5) 0.054(2) 0.006(2) 0.002(2) 0.002(4)
C10A 0.069(8) 0.071(8) 0.060(4) 0.008(4) -0.003(4) -0.003(6)
C11A 0.092(10) 0.078(6) 0.056(5) 0.006(3) 0.006(5) 0.011(6)
C12A 0.060(3) 0.068(5) 0.068(6) -0.006(4) 0.005(3) -0.002(4)
C13A 0.063(6) 0.074(6) 0.073(7) -0.012(6) 0.004(5) -0.001(5)
C14A 0.061(4) 0.070(7) 0.074(10) -0.011(6) 0.000(4) 0.000(4)
C15A 0.058(5) 0.085(5) 0.056(2) -0.001(2) -0.001(2) 0.006(4)
C16A 0.051(9) 0.086(5) 0.064(6) -0.005(3) -0.004(5) 0.006(4)
C17A 0.066(7) 0.092(6) 0.060(5) -0.001(4) 0.003(4) 0.000(5)
C18A 0.055(4) 0.077(5) 0.058(4) 0.012(3) 0.002(3) 0.011(3)
C19A 0.051(5) 0.072(7) 0.055(9) 0.002(6) -0.004(6) 0.006(5)
C20A 0.069(7) 0.076(6) 0.108(11) 0.017(5) 0.026(8) 0.013(4)
C26A 0.061(4) 0.076(4) 0.066(5) 0.005(3) -0.005(3) -0.007(3)
C27A 0.062(4) 0.078(6) 0.083(11) 0.013(6) 0.004(4) -0.005(4)
C28A 0.072(7) 0.077(6) 0.069(8) 0.007(6) 0.002(5) -0.002(5)
C29A 0.050(5) 0.083(5) 0.057(3) -0.010(3) -0.004(3) 0.000(4)
C30A 0.052(5) 0.080(9) 0.056(7) -0.003(6) -0.005(4) -0.002(5)
C31A 0.071(8) 0.088(6) 0.084(9) -0.023(5) -0.026(7) 0.012(5)
C32A 0.051(4) 0.068(6) 0.067(4) 0.000(4) 0.002(3) 0.005(3)
C33A 0.067(10) 0.072(10) 0.068(7) 0.002(7) 0.008(7) 0.012(8)
C34A 0.070(11) 0.072(8) 0.077(10) 0.004(6) 0.014(9) 0.014(7)
C35A 0.063(4) 0.102(6) 0.071(4) -0.003(4) -0.016(3) -0.004(4)
C36A 0.070(7) 0.104(6) 0.101(11) -0.005(5) -0.018(7) -0.007(4)
C37A 0.067(5) 0.108(7) 0.109(12) -0.006(7) -0.023(6) 0.002(5)
C38A 0.065(7) 0.104(7) 0.055(2) -0.002(2) -0.005(2) -0.015(6)
C39A 0.076(10) 0.117(9) 0.053(5) -0.009(4) 0.003(5) -0.027(8)
C40A 0.070(14) 0.113(7) 0.075(6) 0.014(4) -0.024(7) -0.023(8)
F12B 0.066(3) 0.047(3) 0.063(3) 0.008(2) 0.030(3) 0.005(2)
F13B 0.061(3) 0.071(4) 0.140(5) 0.026(3) 0.046(4) 0.000(3)
F14B 0.042(3) 0.062(3) 0.198(7) 0.014(4) -0.002(4) -0.010(3)
F15B 0.067(3) 0.063(3) 0.118(5) -0.015(3) -0.038(3) -0.001(3)
F16B 0.053(3) 0.058(3) 0.060(3) -0.017(2) -0.012(2) 0.012(2)
F22B 0.053(3) 0.091(4) 0.059(3) -0.009(3) -0.012(2) 0.007(3)
F23B 0.089(5) 0.181(7) 0.070(4) -0.032(4) -0.032(3) 0.067(5)
F24B 0.187(7) 0.181(7) 0.052(3) 0.018(4) -0.006(4) 0.134(7)
F25B 0.207(8) 0.086(5) 0.086(4) 0.046(4) 0.061(5) 0.079(5)
F26B 0.117(5) 0.042(3) 0.079(4) 0.017(3) 0.039(4) 0.019(3)
F32B 0.058(3) 0.050(3) 0.034(2) 0.003(2) 0.0003(19) 0.011(2)
F33B 0.123(5) 0.051(3) 0.061(3) 0.024(3) 0.021(3) 0.024(3)
F34B 0.132(5) 0.040(3) 0.095(4) -0.006(3) 0.035(4) 0.001(3)
F35B 0.103(4) 0.061(3) 0.065(3) -0.029(3) 0.014(3) -0.005(3)
F36B 0.067(3) 0.063(3) 0.035(3) -0.008(2) 0.000(2) 0.006(2)
F42B 0.082(3) 0.044(3) 0.059(3) -0.007(2) -0.003(3) 0.022(3)
F43B 0.096(4) 0.081(4) 0.071(3) -0.031(3) -0.018(3) 0.051(3)
F44B 0.068(4) 0.152(6) 0.067(3) -0.036(4) 0.014(3) 0.045(4)
F45B 0.053(3) 0.133(5) 0.069(3) -0.013(3) 0.028(3) -0.010(3)
F46B 0.047(3) 0.068(3) 0.056(3) -0.014(2) 0.016(2) -0.010(2)
C11B 0.048(5) 0.026(4) 0.052(5) 0.002(4) 0.006(4) 0.007(3)
C12B 0.061(6) 0.032(4) 0.058(6) 0.002(4) 0.013(5) 0.005(4)
C13B 0.050(6) 0.042(5) 0.105(8) 0.014(5) 0.032(6) -0.002(4)
C14B 0.051(7) 0.037(5) 0.138(11) 0.004(6) -0.001(7) -0.003(4)
C15B 0.050(6) 0.041(5) 0.100(8) -0.006(5) -0.007(6) 0.001(4)
C16B 0.049(5) 0.030(4) 0.066(6) -0.005(4) 0.002(5) 0.008(4)
C21B 0.062(6) 0.050(5) 0.037(5) -0.003(4) 0.009(4) 0.025(4)
C22B 0.056(6) 0.077(7) 0.036(5) -0.006(5) -0.008(4) 0.032(5)
C23B 0.070(8) 0.119(10) 0.055(7) -0.022(7) -0.002(6) 0.046(7)
C24B 0.127(12) 0.114(11) 0.042(6) 0.002(7) 0.008(7) 0.075(10)
C25B 0.128(11) 0.066(7) 0.045(6) 0.015(6) 0.033(7) 0.051(7)
C26B 0.093(8) 0.057(6) 0.049(6) 0.006(5) 0.020(5) 0.036(6)
C31B 0.033(4) 0.037(4) 0.037(4) -0.001(4) 0.011(3) 0.000(3)
C32B 0.042(4) 0.043(5) 0.032(5) -0.001(4) 0.012(3) 0.001(4)
C33B 0.071(6) 0.033(5) 0.048(5) 0.010(4) 0.018(4) 0.005(4)
C34B 0.083(7) 0.017(5) 0.079(7) 0.000(5) 0.031(5) -0.001(4)
C35B 0.063(5) 0.040(5) 0.050(5) -0.017(5) 0.016(4) -0.009(4)
C36B 0.044(5) 0.046(5) 0.038(5) 0.000(4) 0.009(4) 0.001(4)
C41B 0.038(4) 0.045(5) 0.031(4) -0.005(4) -0.007(3) 0.011(4)
C42B 0.050(5) 0.053(6) 0.040(5) -0.005(4) -0.012(4) 0.014(4)
C43B 0.068(6) 0.068(7) 0.045(5) -0.027(5) -0.023(5) 0.045(6)
C44B 0.037(5) 0.102(9) 0.048(5) -0.016(6) 0.000(4) 0.018(5)
C45B 0.036(5) 0.086(7) 0.050(5) -0.011(5) 0.001(4) 0.007(5)
C46B 0.038(5) 0.067(6) 0.039(5) -0.012(4) 0.000(4) 0.008(4)
B1 0.045(5) 0.042(5) 0.035(5) -0.003(4) 0.004(4) 0.005(4)

loop_
_atom_type_symbol
_atom_type_description
_atom_type_scat_dispersion_real
_atom_type_scat_dispersion_imag
_atom_type_scat_source
C C 0.0034 0.0017 'ANOMDisVal Program in PLATON Spek, A. L. J. Appl. Crystallogr. 2003, 36, 7-13'
H H 0.0000 0.0000 'ANOMDisVal Program in PLATON Spek, A. L. J. Appl. Crystallogr. 2003, 36, 7-13'
B B 0.0017 0.0007 'ANOMDisVal Program in PLATON Spek, A. L. J. Appl. Crystallogr. 2003, 36, 7-13'
Dy Dy -0.1270 4.6210 'ANOMDisVal Program in PLATON Spek, A. L. J. Appl. Crystallogr. 2003, 36, 7-13'
F F 0.0185 0.0109 'ANOMDisVal Program in PLATON Spek, A. L. J. Appl. Crystallogr. 2003, 36, 7-13'

loop_
_geom_angle_atom_site_label_1
_geom_angle_atom_site_label_2
_geom_angle_atom_site_label_3
_geom_angle
C1 Dy1 C2 32.2(3)
C1 Dy1 C3 51.4(3)
C1 Dy1 C4 50.6(3)
C1 Dy1 C5 31.4(3)
C1 Dy1 C23 150.8(4)
C1 Dy1 C24 161.0(3)
C1 Dy1 C25 158.2(4)
C2 Dy1 C3 31.0(3)
C2 Dy1 C4 50.4(3)
C2 Dy1 C5 51.8(3)
C2 Dy1 C23 120.9(3)
C2 Dy1 C24 132.6(3)
C2 Dy1 C25 159.5(3)
C3 Dy1 C4 29.5(2)
C3 Dy1 C24 109.7(3)
C4 Dy1 C24 112.7(3)
C5 Dy1 C3 49.9(3)
C5 Dy1 C4 29.7(3)
C5 Dy1 C23 160.7(3)
C5 Dy1 C24 137.9(3)
C21 Dy1 C1 148.2(3)
C21 Dy1 C2 163.9(4)
C21 Dy1 C3 159.9(3)
C21 Dy1 C4 145.7(4)
C21 Dy1 C5 140.1(4)
C21 Dy1 C22 33.2(3)
C21 Dy1 C23 52.1(3)
C21 Dy1 C24 50.5(3)
C21 Dy1 C25 31.6(3)
C22 Dy1 C1 143.7(4)
C22 Dy1 C2 132.4(4)
C22 Dy1 C3 141.0(3)
C22 Dy1 C4 162.3(3)
C22 Dy1 C5 167.7(3)
C22 Dy1 C23 31.5(3)
C22 Dy1 C24 50.9(3)
C22 Dy1 C25 53.1(3)
C23 Dy1 C3 113.5(3)
C23 Dy1 C4 131.0(3)
C23 Dy1 C24 29.6(2)
C25 Dy1 C3 129.7(3)
C25 Dy1 C4 117.5(3)
C25 Dy1 C5 128.4(4)
C25 Dy1 C23 50.8(3)
C25 Dy1 C24 29.9(3)
C1 Dy2 C22 117.2(5)
C1 Dy2 C23 131.4(4)
C2 Dy2 C1 29.4(3)
C2 Dy2 C22 112.0(4)
C2 Dy2 C23 111.4(4)
C3 Dy2 C1 50.3(3)
C3 Dy2 C2 30.6(3)
C3 Dy2 C22 131.9(4)
C3 Dy2 C23 115.9(4)
C4 Dy2 C1 51.1(3)
C4 Dy2 C2 51.4(3)
C4 Dy2 C3 32.1(3)
C4 Dy2 C5 32.1(3)
C4 Dy2 C21 164.7(5)
C4 Dy2 C22 163.0(4)
C4 Dy2 C23 144.7(6)
C4 Dy2 C24 136.2(7)
C5 Dy2 C1 30.2(3)
C5 Dy2 C2 50.2(3)
C5 Dy2 C3 52.2(3)
C5 Dy2 C22 143.5(6)
C5 Dy2 C23 161.0(4)
C21 Dy2 C1 126.4(6)
C21 Dy2 C2 136.0(6)
C21 Dy2 C3 161.8(5)
C21 Dy2 C5 136.7(6)
C21 Dy2 C22 30.1(3)
C21 Dy2 C23 50.2(3)
C23 Dy2 C22 29.6(3)
C24 Dy2 C1 160.9(4)
C24 Dy2 C2 134.8(5)
C24 Dy2 C3 123.6(6)
C24 Dy2 C5 166.0(7)
C24 Dy2 C21 52.2(3)
C24 Dy2 C22 50.4(3)
C24 Dy2 C23 30.3(3)
C25 Dy2 C1 156.0(7)
C25 Dy2 C2 162.7(5)
C25 Dy2 C3 153.6(7)
C25 Dy2 C4 144.3(6)
C25 Dy2 C5 145.6(5)
C25 Dy2 C21 32.3(3)
C25 Dy2 C22 51.7(3)
C25 Dy2 C23 51.9(3)
C25 Dy2 C24 33.0(3)
C1 Dy3 C4 49.5(5)
C1 Dy3 C5 29.2(3)
C2 Dy3 C1 31.1(3)
C2 Dy3 C3 33.2(4)
C2 Dy3 C4 51.7(5)
C2 Dy3 C5 50.0(5)
C2 Dy3 C21 152.4(13)
C2 Dy3 C22 136.0(11)
C2 Dy3 C24 153.9(16)
C2 Dy3 C25 169.8(14)
C3 Dy3 C1 51.8(4)
C3 Dy3 C4 30.7(4)
C3 Dy3 C5 49.8(5)
C3 Dy3 C21 168.4(13)
C3 Dy3 C24 126.8(13)
C3 Dy3 C25 140.9(11)
C4 Dy3 C5 29.0(4)
C21 Dy3 C1 127.2(14)
C21 Dy3 C4 138.0(13)
C21 Dy3 C5 122.5(13)
C21 Dy3 C25 30.7(3)
C22 Dy3 C1 131.9(12)
C22 Dy3 C3 159.4(15)
C22 Dy3 C4 169.8(14)
C22 Dy3 C5 146.0(14)
C22 Dy3 C21 31.8(4)
C22 Dy3 C24 53.8(5)
C22 Dy3 C25 52.8(4)
C23 Dy3 C1 157.2(12)
C23 Dy3 C2 136.7(14)
C23 Dy3 C3 133.4(15)
C23 Dy3 C4 149.3(13)
C23 Dy3 C5 173.0(11)
C23 Dy3 C21 53.2(5)
C23 Dy3 C22 33.5(4)
C23 Dy3 C24 32.7(4)
C23 Dy3 C25 53.2(4)
C24 Dy3 C1 169.7(13)
C24 Dy3 C4 123.0(10)
C24 Dy3 C5 140.7(11)
C24 Dy3 C21 51.6(4)
C24 Dy3 C25 31.3(3)
C25 Dy3 C1 141.5(15)
C25 Dy3 C4 118.8(10)
C25 Dy3 C5 120.0(12)
C1 Dy4 C21 117.6(7)
C1 Dy4 C22 117.2(8)
C2 Dy4 C1 30.5(3)
C2 Dy4 C5 51.5(3)
C2 Dy4 C21 136.7(9)
C2 Dy4 C22 120.2(10)
C2 Dy4 C23 126.6(11)
C2 Dy4 C25 165.7(9)
C3 Dy4 C1 52.7(4)
C3 Dy4 C2 34.1(4)
C3 Dy4 C4 34.3(4)
C3 Dy4 C5 53.1(4)
C3 Dy4 C21 170.1(9)
C3 Dy4 C22 148.7(12)
C3 Dy4 C23 135.3(9)
C3 Dy4 C24 139.9(8)
C3 Dy4 C25 159.2(12)
C4 Dy4 C1 51.5(4)
C4 Dy4 C2 55.0(4)
C4 Dy4 C5 30.9(3)
C4 Dy4 C21 144.0(9)
C4 Dy4 C22 166.6(7)
C4 Dy4 C23 163.1(8)
C4 Dy4 C24 139.7(11)
C4 Dy4 C25 131.8(11)
C5 Dy4 C1 29.8(3)
C5 Dy4 C21 120.3(6)
C5 Dy4 C22 135.7(7)
C22 Dy4 C21 29.0(3)
C23 Dy4 C1 140.2(11)
C23 Dy4 C5 165.7(9)
C23 Dy4 C21 49.4(4)
C23 Dy4 C22 30.3(3)
C23 Dy4 C25 51.7(4)
C24 Dy4 C1 166.8(9)
C24 Dy4 C2 154.6(10)
C24 Dy4 C5 153.5(11)
C24 Dy4 C21 49.6(4)
C24 Dy4 C22 50.5(4)
C24 Dy4 C23 31.8(3)
C24 Dy4 C25 31.6(3)
C25 Dy4 C1 139.1(7)
C25 Dy4 C5 125.8(8)
C25 Dy4 C21 29.4(3)
C25 Dy4 C22 49.7(4)
C2 C1 Dy1 75.6(5)
C2 C1 Dy2 75.3(5)
C2 C1 Dy3 65.6(9)
C2 C1 Dy4 65.0(6)
C2 C1 C5 108.2(8)
C2 C1 C6 136.4(18)
C2 C1 C6A 117.2(8)
C5 C1 Dy1 79.9(5)
C5 C1 Dy2 67.7(5)
C5 C1 Dy3 81.1(8)
C5 C1 Dy4 73.4(7)
C5 C1 C6 115.0(17)
C5 C1 C6A 133.6(8)
C6 C1 Dy1 117.0(16)
C6A C1 Dy2 131.4(7)
C1 C2 Dy1 72.2(5)
C1 C2 Dy2 75.3(5)
C1 C2 Dy3 83.4(10)
C1 C2 Dy4 84.5(6)
C1 C2 C3 107.5(7)
C1 C2 C9 118.6(10)
C1 C2 C9A 137.7(10)
C3 C2 Dy1 81.3(5)
C3 C2 Dy2 67.7(6)
C3 C2 Dy3 74.3(8)
C3 C2 Dy4 64.8(7)
C3 C2 C9 133.9(10)
C3 C2 C9A 114.8(10)
C9 C2 Dy1 112.1(8)
C9A C2 Dy2 120.5(8)
C2 C3 Dy1 67.7(5)
C2 C3 Dy2 81.6(6)
C2 C3 Dy3 72.4(8)
C2 C3 Dy4 81.1(8)
C2 C3 C12 127.3(9)
C2 C3 C12A 120.2(13)
C4 C3 Dy1 77.1(6)
C4 C3 Dy2 69.0(6)
C4 C3 Dy3 83.5(9)
C4 C3 Dy4 78.0(8)
C4 C3 C2 107.6(8)
C4 C3 C12 124.8(9)
C4 C3 C12A 132.2(14)
C12 C3 Dy1 125.9(7)
C12A C3 Dy2 118.4(13)
C3 C4 Dy1 73.4(5)
C3 C4 Dy2 78.9(6)
C3 C4 Dy3 65.8(8)
C3 C4 Dy4 67.7(7)
C3 C4 C15 124.8(10)
C3 C4 C15A 145.5(10)
C5 C4 Dy1 70.3(5)
C5 C4 Dy2 78.9(6)
C5 C4 Dy3 80.4(9)
C5 C4 Dy4 85.8(7)
C5 C4 C3 108.5(8)
C5 C4 C15 125.9(9)
C5 C4 C15A 105.9(9)
C15 C4 Dy1 130.3(8)
C15A C4 Dy2 110.5(9)
C1 C5 Dy1 68.6(5)
C1 C5 Dy2 82.0(5)
C1 C5 Dy3 69.7(7)
C1 C5 Dy4 76.8(7)
C1 C5 C18 126.9(12)
C1 C5 C18A 135.1(12)
C4 C5 Dy1 79.9(5)
C4 C5 Dy2 69.1(6)
C4 C5 Dy3 70.6(8)
C4 C5 Dy4 63.3(6)
C4 C5 C1 108.1(8)
C4 C5 C18 122.6(12)
C4 C5 C18A 116.1(12)
C18 C5 Dy1 131.2(9)
C18A C5 Dy2 120.4(9)
C22 C21 Dy1 74.6(5)
C22 C21 Dy2 83.4(6)
C22 C21 Dy3 68.8(8)
C22 C21 Dy4 74.7(7)
C22 C21 C26 120.7(10)
C22 C21 C26A 123.8(12)
C25 C21 Dy1 81.7(6)
C25 C21 Dy2 66.9(6)
C25 C21 Dy3 75.8(8)
C25 C21 Dy4 68.1(7)
C25 C21 C22 109.6(8)
C25 C21 C26 128.6(11)
C25 C21 C26A 126.2(12)
C26 C21 Dy1 100.9(8)
C26A C21 Dy2 121.8(11)
C21 C22 Dy1 72.2(5)
C21 C22 Dy2 66.5(5)
C21 C22 Dy3 79.3(9)
C21 C22 Dy4 76.2(7)
C21 C22 C23 106.9(7)
C21 C22 C29 129.4(10)
C21 C22 C29A 127.4(11)
C23 C22 Dy1 83.0(5)
C23 C22 Dy2 74.5(6)
C23 C22 Dy3 71.6(9)
C23 C22 Dy4 67.6(6)
C23 C22 C29 123.4(10)
C23 C22 C29A 122.4(10)
C29 C22 Dy1 106.7(8)
C29A C22 Dy2 140.5(9)
C22 C23 Dy1 65.5(5)
C22 C23 Dy2 75.9(6)
C22 C23 Dy3 74.9(9)
C22 C23 Dy4 82.2(6)
C22 C23 C32 127.8(8)
C24 C23 Dy1 78.0(5)
C24 C23 Dy2 64.9(5)
C24 C23 Dy3 77.1(8)
C24 C23 Dy4 69.4(7)
C24 C23 C22 107.1(8)
C24 C23 C32 124.9(9)
C24 C23 C32A 121.3(14)
C32 C23 Dy1 124.4(7)
C32A C23 Dy2 151.2(13)
C32A C23 C22 122.3(14)
C23 C24 Dy1 72.4(5)
C23 C24 Dy2 84.8(6)
C23 C24 Dy3 70.3(8)
C23 C24 Dy4 78.8(8)
C23 C24 C35 127.8(9)
C23 C24 C35A 139.3(11)
C25 C24 Dy1 69.6(5)
C25 C24 Dy2 68.8(5)
C25 C24 Dy3 79.0(9)
C25 C24 Dy4 80.0(7)
C25 C24 C23 109.5(8)
C25 C24 C35 122.7(9)
C25 C24 C35A 101.8(11)
C35 C24 Dy1 124.5(8)
C35A C24 Dy2 131.6(10)
C21 C25 Dy1 66.7(5)
C21 C25 Dy2 80.8(6)
C21 C25 Dy3 73.5(8)
C21 C25 Dy4 82.5(7)
C21 C25 C24 106.8(8)
C21 C25 C38 121.1(10)
C21 C25 C38A 145.5(10)
C24 C25 Dy1 80.5(5)
C24 C25 Dy2 78.2(6)
C24 C25 Dy3 69.7(9)
C24 C25 Dy4 68.5(6)
C24 C25 C38 131.6(9)
C24 C25 C38A 107.4(9)
C38 C25 Dy1 122.6(7)
C38A C25 Dy2 110.2(9)
C1 C6 C7 118(3)
C1 C6 C8 121(3)
C7 C6 C8 107(2)
C2 C9 C10 112.7(14)
C2 C9 C11 115.8(14)
C11 C9 C10 97.4(15)
C3 C12 C13 115.1(11)
C14 C12 C3 124.8(12)
C14 C12 C13 109.1(13)
C4 C15 C17 110.9(13)
C16 C15 C4 123.0(14)
C16 C15 C17 117.7(15)
C5 C18 C19 113.0(15)
C5 C18 C20 118.2(16)
C20 C18 C19 110.6(17)
C27 C26 C21 120.4(15)
C28 C26 C21 112.6(14)
C28 C26 C27 114.3(16)
C30 C29 C22 121.3(14)
C30 C29 C31 120.0(14)
C31 C29 C22 109.5(13)
C33 C32 C23 125.3(11)
C33 C32 C34 109.8(11)
C34 C32 C23 108.4(10)
C24 C35 C36 112.6(12)
C24 C35 C37 124.8(13)
C37 C35 C36 106.6(12)
C25 C38 C40 116.1(13)
C39 C38 C25 117.9(12)
C39 C38 C40 118.6(14)
C7A C6A C1 110.0(10)
C8A C6A C1 118.0(10)
C8A C6A C7A 112.5(10)
C2 C9A C10A 112.9(14)
C2 C9A C11A 104.4(13)
C10A C9A C11A 110.2(15)
C13A C12A C3 89(3)
C14A C12A C3 98(3)
C14A C12A C13A 110(2)
C4 C15A C16A 107.7(14)
C4 C15A C17A 108.3(13)
C16A C15A C17A 105.9(15)
C5 C18A C19A 109.6(14)
C5 C18A C20A 127.8(18)
C20A C18A C19A 102.6(15)
C21 C26A C27A 99.7(17)
C21 C26A C28A 122.2(18)
C28A C26A C27A 106.1(16)
C22 C29A C30A 113.2(13)
C22 C29A C31A 114.1(14)
C31A C29A C30A 108.7(14)
C23 C32A C33A 111(2)
C23 C32A C34A 125(2)
C33A C32A C34A 109(2)
C24 C35A C37A 117.3(17)
C36A C35A C24 107.2(18)
C36A C35A C37A 109.6(18)
C25 C38A C40A 107.6(15)
C39A C38A C25 108.7(14)
C39A C38A C40A 129.1(18)
C12B C11B C16B 112.1(7)
C12B C11B B1 119.9(7)
C16B C11B B1 127.7(7)
F12B C12B C11B 118.7(7)
F12B C12B C13B 115.7(8)
C11B C12B C13B 125.6(9)
F13B C13B C12B 120.1(10)
F13B C13B C14B 121.9(9)
C14B C13B C12B 118.0(9)
C13B C14B F14B 118.5(11)
C15B C14B F14B 120.5(11)
C15B C14B C13B 120.9(9)
F15B C15B C14B 120.3(9)
F15B C15B C16B 120.7(9)
C14B C15B C16B 119.0(10)
F16B C16B C11B 120.4(7)
F16B C16B C15B 115.2(8)
C15B C16B C11B 124.4(9)
C22B C21B B1 118.8(8)
C26B C21B C22B 114.0(9)
C26B C21B B1 126.9(9)
F22B C22B C21B 119.7(7)
F22B C22B C23B 116.8(10)
C23B C22B C21B 123.5(11)
F23B C23B C22B 120.1(13)
F23B C23B C24B 120.9(12)
C24B C23B C22B 119.0(12)
C23B C24B F24B 119.7(16)
C23B C24B C25B 121.4(11)
C25B C24B F24B 118.9(15)
F25B C25B C24B 121.3(12)
F25B C25B C26B 120.6(14)
C24B C25B C26B 118.1(11)
F26B C26B C21B 121.9(8)
F26B C26B C25B 114.2(10)
C21B C26B C25B 123.9(12)
C32B C31B C36B 113.0(7)
C32B C31B B1 119.0(6)
C36B C31B B1 127.9(7)
F32B C32B C31B 119.2(6)
F32B C32B C33B 115.0(7)
C33B C32B C31B 125.8(7)
F33B C33B C32B 121.8(7)
F33B C33B C34B 120.2(7)
C34B C33B C32B 118.0(8)
F34B C34B C33B 120.0(8)
C35B C34B F34B 120.7(8)
C35B C34B C33B 119.3(7)
F35B C35B C36B 119.7(8)
C34B C35B F35B 119.7(7)
C34B C35B C36B 120.6(7)
F36B C36B C31B 121.1(7)
F36B C36B C35B 115.6(7)
C35B C36B C31B 123.3(7)
C42B C41B C46B 112.6(7)
C42B C41B B1 120.0(7)
C46B C41B B1 127.1(7)
F42B C42B C41B 119.0(7)
F42B C42B C43B 116.6(8)
C41B C42B C43B 124.4(9)
F43B C43B C42B 119.2(10)
F43B C43B C44B 121.7(8)
C44B C43B C42B 119.0(8)
F44B C44B C43B 118.7(10)
F44B C44B C45B 121.4(10)
C45B C44B C43B 119.8(8)
F45B C45B C44B 120.1(8)
F45B C45B C46B 120.7(9)
C44B C45B C46B 119.2(9)
F46B C46B C41B 121.6(6)
F46B C46B C45B 113.5(8)
C41B C46B C45B 124.9(8)
C11B B1 C21B 114.0(7)
C11B B1 C31B 102.2(6)
C11B B1 C41B 114.0(6)
C21B B1 C31B 112.6(6)
C41B B1 C21B 101.9(6)
C41B B1 C31B 112.5(6)

loop_
_geom_bond_atom_site_label_1
_geom_bond_atom_site_label_2
_geom_bond_distance
Dy1 C1 2.508(9)
Dy1 C2 2.551(10)
Dy1 C3 2.726(10)
Dy1 C4 2.772(10)
Dy1 C5 2.651(9)
Dy1 C21 2.448(10)
Dy1 C22 2.479(10)
Dy1 C23 2.704(9)
Dy1 C24 2.775(10)
Dy1 C25 2.637(10)
Dy2 C1 2.761(11)
Dy2 C2 2.760(11)
Dy2 C3 2.582(13)
Dy2 C4 2.456(14)
Dy2 C5 2.580(12)
Dy2 C21 2.577(15)
Dy2 C22 2.791(14)
Dy2 C23 2.773(12)
Dy2 C24 2.522(13)
Dy2 C25 2.403(12)
Dy3 C1 2.70(2)
Dy3 C2 2.474(19)
Dy3 C3 2.50(2)
Dy3 C4 2.72(2)
Dy3 C5 2.84(3)
Dy3 C21 2.62(2)
Dy3 C22 2.49(2)
Dy3 C23 2.45(3)
Dy3 C24 2.53(2)
Dy3 C25 2.65(2)
Dy4 C1 2.752(16)
Dy4 C2 2.507(19)
Dy4 C3 2.295(17)
Dy4 C4 2.426(19)
Dy4 C5 2.709(15)
Dy4 C21 2.818(19)
Dy4 C22 2.80(2)
Dy4 C23 2.611(17)
Dy4 C24 2.493(15)
Dy4 C25 2.638(19)
C1 C2 1.402(12)
C1 C5 1.404(11)
C1 C6 1.44(3)
C1 C6A 1.551(14)
C2 C3 1.422(12)
C2 C9 1.51(2)
C2 C9A 1.522(19)
C3 C4 1.399(12)
C3 C12 1.467(19)
C3 C12A 1.67(6)
C4 C5 1.397(12)
C4 C15 1.536(19)
C4 C15A 1.50(2)
C5 C18 1.50(2)
C5 C18A 1.51(2)
C21 C22 1.408(12)
C21 C25 1.395(12)
C21 C26 1.58(2)
C21 C26A 1.44(2)
C22 C23 1.423(12)
C22 C29 1.529(18)
C22 C29A 1.489(19)
C23 C24 1.403(12)
C23 C32 1.543(15)
C23 C32A 1.42(2)
C24 C25 1.402(12)
C24 C35 1.490(18)
C24 C35A 1.53(2)
C25 C38 1.492(17)
C25 C38A 1.53(2)
C6 C7 1.51(2)
C6 C8 1.54(2)
C9 C10 1.575(18)
C9 C11 1.547(18)
C12 C13 1.510(15)
C12 C14 1.446(16)
C15 C16 1.495(17)
C15 C17 1.562(17)
C18 C19 1.537(18)
C18 C20 1.521(18)
C26 C27 1.550(17)
C26 C28 1.503(17)
C29 C30 1.476(16)
C29 C31 1.498(17)
C32 C33 1.479(15)
C32 C34 1.528(14)
C35 C36 1.538(16)
C35 C37 1.506(16)
C38 C39 1.453(13)
C38 C40 1.531(16)
C6A C7A 1.528(13)
C6A C8A 1.482(13)
C9A C10A 1.540(17)
C9A C11A 1.552(17)
C12A C13A 1.56(2)
C12A C14A 1.52(2)
C15A C16A 1.549(17)
C15A C17A 1.555(17)
C18A C19A 1.566(18)
C18A C20A 1.536(18)
C26A C27A 1.517(18)
C26A C28A 1.507(18)
C29A C30A 1.565(17)
C29A C31A 1.550(18)
C32A C33A 1.53(2)
C32A C34A 1.54(2)
C35A C36A 1.483(18)
C35A C37A 1.530(18)
C38A C39A 1.430(17)
C38A C40A 1.585(18)
F12B C12B 1.355(10)
F13B C13B 1.349(11)
F14B C14B 1.371(11)
F15B C15B 1.335(11)
F16B C16B 1.348(9)
F22B C22B 1.325(11)
F23B C23B 1.347(14)
F24B C24B 1.377(12)
F25B C25B 1.324(13)
F26B C26B 1.343(12)
F32B C32B 1.357(8)
F33B C33B 1.336(9)
F34B C34B 1.355(9)
F35B C35B 1.356(9)
F36B C36B 1.348(9)
F42B C42B 1.354(10)
F43B C43B 1.345(10)
F44B C44B 1.345(10)
F45B C45B 1.342(11)
F46B C46B 1.356(9)
C11B C12B 1.380(11)
C11B C16B 1.393(11)
C11B B1 1.637(12)
C12B C13B 1.381(13)
C13B C14B 1.356(15)
C14B C15B 1.345(14)
C15B C16B 1.385(12)
C21B C22B 1.399(13)
C21B C26B 1.368(13)
C21B B1 1.649(12)
C22B C23B 1.386(14)
C23B C24B 1.348(18)
C24B C25B 1.352(18)
C25B C26B 1.411(15)
C31B C32B 1.372(10)
C31B C36B 1.385(10)
C31B B1 1.656(12)
C32B C33B 1.370(11)
C33B C34B 1.370(12)
C34B C35B 1.352(12)
C35B C36B 1.370(11)
C41B C42B 1.381(11)
C41B C46B 1.382(11)
C41B B1 1.647(11)
C42B C43B 1.395(12)
C43B C44B 1.361(14)
C44B C45B 1.348(13)
C45B C46B 1.388(11)

loop_
_twin_individual_id
_twin_individual_mass_fraction_refined
1 0.9918(6)
2 0.0082(6)
